data_4342296
loop_
_publ_author_name
'Huang, Kexuan'
'Martin, Caleb D.'

_publ_section_title
;
 Ring expansion reactions of pentaphenylborole with dipolar molecules as a
 route to seven-membered boron heterocycles.
;
_journal_issue 4
_journal_name_full 'Inorganic chemistry'
_journal_page_first 1869
_journal_page_last 1875
_journal_paper_doi 10.1021/ic502784d
_journal_volume 54
_journal_year 2015
_chemical_formula_sum 'C45 H40 B N O'
_chemical_formula_weight 621.59
_chemical_name_systematic
;
 ?
;
_space_group_crystal_system triclinic
_space_group_IT_number 2
_space_group_name_Hall '-P 1'
_space_group_name_H-M_alt 'P -1'
_symmetry_space_group_name_Hall '-P 1'
_symmetry_space_group_name_H-M 'P -1'
_atom_sites_solution_hydrogens geom
_audit_creation_method SHELXL-2013
_cell_angle_alpha 65.813(2)
_cell_angle_beta 81.033(2)
_cell_angle_gamma 87.040(2)
_cell_formula_units_Z 2
_cell_length_a 10.7271(8)
_cell_length_b 14.1716(10)
_cell_length_c 14.6970(11)
_cell_measurement_temperature 150(2)
_cell_volume 2013.0(3)
_computing_cell_refinement 'Bruker SAINT'
_computing_data_collection 'Bruker APEX2'
_computing_data_reduction 'Bruker SAINT'
_computing_molecular_graphics 'Bruker SHELXTL'
_computing_publication_material 'Bruker SHELXTL'
_computing_structure_refinement 'SHELXL-2013 (Sheldrick, 2013)'
_computing_structure_solution 'SHELXS-97 (Sheldrick 2008)'
_diffrn_ambient_temperature 150(2)
_diffrn_measured_fraction_theta_full 0.999
_diffrn_measured_fraction_theta_max 1.000
_diffrn_radiation_type MoK\a
_diffrn_radiation_wavelength 0.71073
_diffrn_reflns_av_R_equivalents 0.0650
_diffrn_reflns_av_unetI/netI 0.0314
_diffrn_reflns_Laue_measured_fraction_full 0.999
_diffrn_reflns_Laue_measured_fraction_max 1.000
_diffrn_reflns_limit_h_max 13
_diffrn_reflns_limit_h_min -13
_diffrn_reflns_limit_k_max 17
_diffrn_reflns_limit_k_min -17
_diffrn_reflns_limit_l_max 18
_diffrn_reflns_limit_l_min -18
_diffrn_reflns_number 106276
_diffrn_reflns_point_group_measured_fraction_full 0.999
_diffrn_reflns_point_group_measured_fraction_max 1.000
_diffrn_reflns_theta_full 25.242
_diffrn_reflns_theta_max 26.731
_diffrn_reflns_theta_min 2.276
_exptl_absorpt_coefficient_mu 0.060
_exptl_absorpt_correction_T_max 0.994
_exptl_absorpt_correction_T_min 0.986
_exptl_absorpt_correction_type multi-scan
_exptl_absorpt_process_details SADABs
_exptl_crystal_colour yellow
_exptl_crystal_density_diffrn 1.026
_exptl_crystal_description plate
_exptl_crystal_F_000 660
_exptl_crystal_size_max 0.370
_exptl_crystal_size_mid 0.310
_exptl_crystal_size_min 0.270
_refine_diff_density_max 0.216
_refine_diff_density_min -0.188
_refine_diff_density_rms 0.041
_refine_ls_extinction_method none
_refine_ls_goodness_of_fit_ref 1.055
_refine_ls_hydrogen_treatment constr
_refine_ls_matrix_type full
_refine_ls_number_parameters 433
_refine_ls_number_reflns 8538
_refine_ls_number_restraints 0
_refine_ls_restrained_S_all 1.055
_refine_ls_R_factor_all 0.0767
_refine_ls_R_factor_gt 0.0522
_refine_ls_shift/su_max 0.000
_refine_ls_shift/su_mean 0.000
_refine_ls_structure_factor_coef Fsqd
_refine_ls_weighting_details 'w=1/[\s^2^(Fo^2^)+(0.0599P)^2^+0.6322P] where P=(Fo^2^+2Fc^2^)/3'
_refine_ls_weighting_scheme calc
_refine_ls_wR_factor_gt 0.1217
_refine_ls_wR_factor_ref 0.1325
_reflns_Friedel_coverage 0.000
_reflns_number_gt 6717
_reflns_number_total 8538
_reflns_threshold_expression 'I > 2\s(I)'
_cod_data_source_file ic502784d_si_002.cif
_cod_data_source_block cdm11
_cod_depositor_comments 'Adding full bibliography for 4342296--4342300.cif.'
_cod_database_code 4342296
_shelx_space_group_comment
;
The symmetry employed for this shelxl refinement is uniquely defined
by the following loop, which should always be used as a source of
symmetry information in preference to the above space-group names.
They are only intended as comments.
;
_shelx_estimated_absorpt_t_min 0.978
_shelx_estimated_absorpt_t_max 0.984
_shelxl_version_number 2013-4

loop_
_space_group_symop_operation_xyz
'x, y, z'
'-x, -y, -z'

loop_
_atom_site_label
_atom_site_type_symbol
_atom_site_fract_x
_atom_site_fract_y
_atom_site_fract_z
_atom_site_U_iso_or_equiv
_atom_site_adp_type
_atom_site_occupancy
_atom_site_site_symmetry_order
_atom_site_calc_flag
_atom_site_refinement_flags_posn
_atom_site_refinement_flags_adp
O1 O -0.01468(10) 0.12866(8) 0.42372(7) 0.0278(2) Uani 1 1 d . .
N1 N 0.01472(11) 0.19471(9) 0.24949(8) 0.0206(3) Uani 1 1 d . .
C1 C 0.03440(13) 0.12671(11) 0.34371(10) 0.0209(3) Uani 1 1 d . .
C2 C 0.14210(13) 0.05314(11) 0.34000(10) 0.0207(3) Uani 1 1 d . .
C3 C 0.13833(13) -0.02285(11) 0.30736(10) 0.0214(3) Uani 1 1 d . .
C4 C 0.02949(13) -0.03635(11) 0.26147(10) 0.0222(3) Uani 1 1 d . .
C5 C -0.01325(13) 0.05054(11) 0.19187(10) 0.0227(3) Uani 1 1 d . .
C21 C 0.25725(13) 0.07892(11) 0.37125(11) 0.0224(3) Uani 1 1 d . .
C22 C 0.36824(14) 0.10623(12) 0.30281(12) 0.0285(3) Uani 1 1 d . .
H22A H 0.3701 0.1064 0.2379 0.034 Uiso 1 1 calc R U
C23 C 0.47599(15) 0.13321(14) 0.32811(13) 0.0361(4) Uani 1 1 d . .
H23A H 0.5512 0.1518 0.2807 0.043 Uiso 1 1 calc R U
C24 C 0.47405(16) 0.13306(14) 0.42224(13) 0.0397(4) Uani 1 1 d . .
H24A H 0.5481 0.1510 0.4400 0.048 Uiso 1 1 calc R U
C25 C 0.36420(17) 0.10682(15) 0.49052(13) 0.0409(4) Uani 1 1 d . .
H25A H 0.3628 0.1073 0.5551 0.049 Uiso 1 1 calc R U
C26 C 0.25598(15) 0.07981(13) 0.46566(12) 0.0316(4) Uani 1 1 d . .
H26A H 0.1808 0.0619 0.5132 0.038 Uiso 1 1 calc R U
C31 C 0.24559(14) -0.09508(11) 0.31076(11) 0.0235(3) Uani 1 1 d . .
C32 C 0.29610(16) -0.15126(12) 0.39866(12) 0.0330(4) Uani 1 1 d . .
H32A H 0.2616 -0.1449 0.4594 0.040 Uiso 1 1 calc R U
C33 C 0.39652(17) -0.21656(14) 0.39824(14) 0.0399(4) Uani 1 1 d . .
H33A H 0.4306 -0.2547 0.4587 0.048 Uiso 1 1 calc R U
C34 C 0.44747(17) -0.22646(14) 0.31021(15) 0.0426(4) Uani 1 1 d . .
H34A H 0.5169 -0.2708 0.3100 0.051 Uiso 1 1 calc R U
C35 C 0.39713(16) -0.17174(14) 0.22283(14) 0.0391(4) Uani 1 1 d . .
H35A H 0.4319 -0.1784 0.1622 0.047 Uiso 1 1 calc R U
C36 C 0.29613(15) -0.10724(13) 0.22332(12) 0.0303(4) Uani 1 1 d . .
H36A H 0.2608 -0.0708 0.1631 0.036 Uiso 1 1 calc R U
C41 C -0.02079(14) -0.14314(12) 0.29691(11) 0.0260(3) Uani 1 1 d . .
C42 C -0.05298(17) -0.18113(13) 0.22964(13) 0.0344(4) Uani 1 1 d . .
H42A H -0.0406 -0.1388 0.1594 0.041 Uiso 1 1 calc R U
C43 C -0.1027(2) -0.27979(15) 0.26442(15) 0.0507(5) Uani 1 1 d . .
H43A H -0.1250 -0.3047 0.2181 0.061 Uiso 1 1 calc R U
C44 C -0.1202(3) -0.34232(16) 0.36625(16) 0.0651(7) Uani 1 1 d . .
H44A H -0.1554 -0.4098 0.3901 0.078 Uiso 1 1 calc R U
C45 C -0.0861(3) -0.30634(16) 0.43343(15) 0.0621(7) Uani 1 1 d . .
H45A H -0.0972 -0.3495 0.5035 0.075 Uiso 1 1 calc R U
C46 C -0.03568(18) -0.20761(13) 0.39875(13) 0.0385(4) Uani 1 1 d . .
H46A H -0.0111 -0.1838 0.4452 0.046 Uiso 1 1 calc R U
C51 C -0.13267(14) 0.05807(11) 0.14984(11) 0.0248(3) Uani 1 1 d . .
C52 C -0.14010(16) 0.12133(13) 0.04940(12) 0.0336(4) Uani 1 1 d . .
H52A H -0.0673 0.1584 0.0064 0.040 Uiso 1 1 calc R U
C53 C -0.25313(19) 0.13086(15) 0.01119(15) 0.0459(5) Uani 1 1 d . .
H53A H -0.2564 0.1733 -0.0579 0.055 Uiso 1 1 calc R U
C54 C -0.36013(18) 0.07928(16) 0.07261(17) 0.0501(5) Uani 1 1 d . .
H54A H -0.4370 0.0857 0.0462 0.060 Uiso 1 1 calc R U
C55 C -0.35482(17) 0.01812(15) 0.17288(16) 0.0446(5) Uani 1 1 d . .
H55A H -0.4287 -0.0169 0.2160 0.053 Uiso 1 1 calc R U
C56 C -0.24285(15) 0.00754(13) 0.21095(13) 0.0335(4) Uani 1 1 d . .
H56A H -0.2407 -0.0350 0.2802 0.040 Uiso 1 1 calc R U
C61 C 0.17027(14) 0.20149(11) 0.08546(11) 0.0241(3) Uani 1 1 d . .
C62 C 0.24874(14) 0.27826(12) 0.08400(12) 0.0288(3) Uani 1 1 d . .
H62A H 0.2294 0.3050 0.1341 0.035 Uiso 1 1 calc R U
C63 C 0.35368(15) 0.31603(13) 0.01134(13) 0.0347(4) Uani 1 1 d . .
H63A H 0.4063 0.3673 0.0125 0.042 Uiso 1 1 calc R U
C64 C 0.38179(16) 0.27898(13) -0.06307(13) 0.0391(4) Uani 1 1 d . .
H64A H 0.4524 0.3064 -0.1142 0.047 Uiso 1 1 calc R U
C65 C 0.30752(16) 0.20222(14) -0.06325(13) 0.0373(4) Uani 1 1 d . .
H65A H 0.3275 0.1763 -0.1139 0.045 Uiso 1 1 calc R U
C66 C 0.20371(15) 0.16322(13) 0.01075(12) 0.0300(4) Uani 1 1 d . .
H66A H 0.1541 0.1095 0.0109 0.036 Uiso 1 1 calc R U
C101 C -0.06754(13) 0.28658(11) 0.23471(10) 0.0218(3) Uani 1 1 d . .
C102 C -0.01472(15) 0.35739(12) 0.27567(12) 0.0277(3) Uani 1 1 d . .
H10I H -0.0116 0.3191 0.3487 0.033 Uiso 1 1 calc R U
H10J H 0.0722 0.3799 0.2411 0.033 Uiso 1 1 calc R U
C103 C -0.07038(14) 0.34762(11) 0.12137(11) 0.0253(3) Uani 1 1 d . .
H10G H -0.1032 0.3027 0.0935 0.030 Uiso 1 1 calc R U
H10H H 0.0163 0.3703 0.0862 0.030 Uiso 1 1 calc R U
C104 C -0.20287(14) 0.25223(12) 0.28709(12) 0.0281(3) Uani 1 1 d . .
H10A H -0.2029 0.2113 0.3602 0.034 Uiso 1 1 calc R U
H10B H -0.2373 0.2080 0.2591 0.034 Uiso 1 1 calc R U
C105 C -0.15493(14) 0.44254(12) 0.10362(12) 0.0285(3) Uani 1 1 d . .
H10M H -0.1565 0.4816 0.0297 0.034 Uiso 1 1 calc R U
C106 C -0.10171(16) 0.51243(12) 0.14509(12) 0.0330(4) Uani 1 1 d . .
H10E H -0.1552 0.5742 0.1336 0.040 Uiso 1 1 calc R U
H10F H -0.0153 0.5360 0.1097 0.040 Uiso 1 1 calc R U
C107 C -0.09870(16) 0.45218(12) 0.25825(12) 0.0338(4) Uani 1 1 d . .
H10L H -0.0640 0.4978 0.2854 0.041 Uiso 1 1 calc R U
C108 C -0.23200(17) 0.41704(13) 0.31252(13) 0.0401(4) Uani 1 1 d . .
H10C H -0.2863 0.4781 0.3027 0.048 Uiso 1 1 calc R U
H10D H -0.2304 0.3784 0.3857 0.048 Uiso 1 1 calc R U
C109 C -0.28579(15) 0.34779(13) 0.27066(13) 0.0354(4) Uani 1 1 d . .
H10K H -0.3734 0.3252 0.3062 0.042 Uiso 1 1 calc R U
C110 C -0.28899(15) 0.40798(13) 0.15750(13) 0.0361(4) Uani 1 1 d . .
H11A H -0.3244 0.3635 0.1303 0.043 Uiso 1 1 calc R U
H11B H -0.3435 0.4691 0.1461 0.043 Uiso 1 1 calc R U
B1 B 0.05936(15) 0.15261(13) 0.17192(12) 0.0224(3) Uani 1 1 d . .

loop_
_atom_site_aniso_label
_atom_site_aniso_U_11
_atom_site_aniso_U_22
_atom_site_aniso_U_33
_atom_site_aniso_U_23
_atom_site_aniso_U_13
_atom_site_aniso_U_12
O1 0.0321(6) 0.0319(6) 0.0207(5) -0.0134(5) -0.0022(4) 0.0062(5)
N1 0.0214(6) 0.0220(6) 0.0195(6) -0.0100(5) -0.0022(5) 0.0014(5)
C1 0.0209(7) 0.0229(7) 0.0212(7) -0.0113(6) -0.0023(6) -0.0022(6)
C2 0.0218(7) 0.0229(7) 0.0170(7) -0.0082(6) -0.0019(5) -0.0003(6)
C3 0.0232(7) 0.0233(7) 0.0171(7) -0.0084(6) -0.0004(6) -0.0008(6)
C4 0.0234(7) 0.0263(7) 0.0207(7) -0.0143(6) -0.0006(6) -0.0006(6)
C5 0.0239(7) 0.0298(8) 0.0192(7) -0.0154(6) -0.0012(6) 0.0004(6)
C21 0.0244(7) 0.0206(7) 0.0242(8) -0.0102(6) -0.0068(6) 0.0035(6)
C22 0.0262(8) 0.0344(8) 0.0263(8) -0.0136(7) -0.0037(6) 0.0002(6)
C23 0.0253(8) 0.0465(10) 0.0371(10) -0.0181(8) -0.0012(7) -0.0062(7)
C24 0.0322(9) 0.0502(11) 0.0420(10) -0.0206(9) -0.0119(8) -0.0092(8)
C25 0.0401(10) 0.0598(12) 0.0293(9) -0.0227(8) -0.0074(7) -0.0094(9)
C26 0.0293(8) 0.0422(9) 0.0261(8) -0.0167(7) -0.0022(6) -0.0045(7)
C31 0.0252(7) 0.0222(7) 0.0262(8) -0.0131(6) -0.0036(6) 0.0002(6)
C32 0.0428(10) 0.0312(8) 0.0280(8) -0.0148(7) -0.0086(7) 0.0084(7)
C33 0.0458(10) 0.0366(9) 0.0408(10) -0.0162(8) -0.0190(8) 0.0139(8)
C34 0.0372(10) 0.0425(10) 0.0563(12) -0.0286(9) -0.0119(9) 0.0173(8)
C35 0.0349(9) 0.0499(11) 0.0413(10) -0.0291(9) -0.0035(8) 0.0098(8)
C36 0.0290(8) 0.0367(9) 0.0296(8) -0.0182(7) -0.0056(7) 0.0065(7)
C41 0.0276(8) 0.0272(8) 0.0278(8) -0.0166(7) -0.0017(6) -0.0010(6)
C42 0.0475(10) 0.0315(9) 0.0315(9) -0.0194(7) -0.0081(7) 0.0008(7)
C43 0.0782(15) 0.0418(11) 0.0480(12) -0.0313(9) -0.0153(10) -0.0075(10)
C44 0.112(2) 0.0378(11) 0.0492(13) -0.0214(10) -0.0013(12) -0.0322(12)
C45 0.112(2) 0.0419(11) 0.0319(10) -0.0155(9) 0.0031(11) -0.0314(12)
C46 0.0585(12) 0.0330(9) 0.0279(9) -0.0170(7) -0.0003(8) -0.0123(8)
C51 0.0271(8) 0.0276(8) 0.0276(8) -0.0186(7) -0.0069(6) 0.0032(6)
C52 0.0354(9) 0.0400(9) 0.0305(9) -0.0181(7) -0.0091(7) 0.0011(7)
C53 0.0544(12) 0.0508(11) 0.0435(11) -0.0238(9) -0.0280(9) 0.0091(9)
C54 0.0371(10) 0.0584(12) 0.0722(15) -0.0372(11) -0.0312(10) 0.0105(9)
C55 0.0262(9) 0.0528(11) 0.0640(13) -0.0330(10) -0.0069(8) -0.0005(8)
C56 0.0281(8) 0.0395(9) 0.0368(9) -0.0192(8) -0.0049(7) -0.0007(7)
C61 0.0249(8) 0.0246(7) 0.0225(7) -0.0097(6) -0.0034(6) 0.0037(6)
C62 0.0277(8) 0.0273(8) 0.0302(8) -0.0121(7) -0.0008(6) 0.0040(6)
C63 0.0271(8) 0.0285(8) 0.0431(10) -0.0116(7) 0.0024(7) -0.0006(7)
C64 0.0308(9) 0.0383(10) 0.0372(10) -0.0101(8) 0.0101(7) 0.0036(7)
C65 0.0354(9) 0.0466(10) 0.0298(9) -0.0192(8) 0.0030(7) 0.0092(8)
C66 0.0300(8) 0.0339(9) 0.0284(8) -0.0161(7) -0.0018(7) 0.0045(7)
C101 0.0222(7) 0.0221(7) 0.0214(7) -0.0100(6) -0.0017(6) 0.0030(6)
C102 0.0326(8) 0.0265(8) 0.0256(8) -0.0124(6) -0.0041(6) 0.0012(6)
C103 0.0267(8) 0.0251(7) 0.0237(8) -0.0101(6) -0.0025(6) 0.0014(6)
C104 0.0240(8) 0.0261(8) 0.0287(8) -0.0075(6) 0.0019(6) 0.0004(6)
C105 0.0294(8) 0.0253(8) 0.0252(8) -0.0053(6) -0.0031(6) 0.0039(6)
C106 0.0360(9) 0.0230(8) 0.0370(9) -0.0112(7) -0.0012(7) 0.0040(7)
C107 0.0434(10) 0.0276(8) 0.0349(9) -0.0183(7) -0.0035(7) 0.0036(7)
C108 0.0489(11) 0.0328(9) 0.0341(9) -0.0143(8) 0.0044(8) 0.0132(8)
C109 0.0251(8) 0.0325(9) 0.0377(9) -0.0074(7) 0.0054(7) 0.0052(7)
C110 0.0278(8) 0.0310(9) 0.0443(10) -0.0105(8) -0.0070(7) 0.0074(7)
B1 0.0230(8) 0.0253(8) 0.0196(8) -0.0093(7) -0.0069(6) 0.0059(7)

loop_
_atom_type_symbol
_atom_type_description
_atom_type_scat_dispersion_real
_atom_type_scat_dispersion_imag
_atom_type_scat_source
C C 0.0033 0.0016 'International Tables Vol C Tables 4.2.6.8 and 6.1.1.4'
H H 0.0000 0.0000 'International Tables Vol C Tables 4.2.6.8 and 6.1.1.4'
B B 0.0013 0.0007 'International Tables Vol C Tables 4.2.6.8 and 6.1.1.4'
N N 0.0061 0.0033 'International Tables Vol C Tables 4.2.6.8 and 6.1.1.4'
O O 0.0106 0.0060 'International Tables Vol C Tables 4.2.6.8 and 6.1.1.4'

loop_
_geom_angle_atom_site_label_1
_geom_angle_atom_site_label_2
_geom_angle_atom_site_label_3
_geom_angle
C1 N1 C101 121.19(11)
C1 N1 B1 111.66(11)
C101 N1 B1 125.75(11)
O1 C1 N1 126.52(13)
O1 C1 C2 120.93(12)
N1 C1 C2 112.02(11)
C3 C2 C21 123.13(13)
C3 C2 C1 125.03(13)
C21 C2 C1 111.75(11)
C2 C3 C31 121.80(13)
C2 C3 C4 122.00(13)
C31 C3 C4 116.14(12)
C5 C4 C41 126.77(13)
C5 C4 C3 116.29(13)
C41 C4 C3 116.94(12)
C4 C5 C51 125.17(13)
C4 C5 B1 114.45(13)
C51 C5 B1 119.36(13)
C26 C21 C22 118.81(14)
C26 C21 C2 122.04(13)
C22 C21 C2 119.12(13)
C23 C22 C21 120.80(15)
C23 C22 H22A 119.6
C21 C22 H22A 119.6
C24 C23 C22 119.95(15)
C24 C23 H23A 120.0
C22 C23 H23A 120.0
C23 C24 C25 119.76(15)
C23 C24 H24A 120.1
C25 C24 H24A 120.1
C24 C25 C26 120.59(16)
C24 C25 H25A 119.7
C26 C25 H25A 119.7
C25 C26 C21 120.09(15)
C25 C26 H26A 120.0
C21 C26 H26A 120.0
C32 C31 C36 118.75(14)
C32 C31 C3 122.21(13)
C36 C31 C3 119.03(13)
C33 C32 C31 120.34(15)
C33 C32 H32A 119.8
C31 C32 H32A 119.8
C34 C33 C32 120.29(16)
C34 C33 H33A 119.9
C32 C33 H33A 119.9
C35 C34 C33 119.75(16)
C35 C34 H34A 120.1
C33 C34 H34A 120.1
C34 C35 C36 120.04(16)
C34 C35 H35A 120.0
C36 C35 H35A 120.0
C35 C36 C31 120.80(15)
C35 C36 H36A 119.6
C31 C36 H36A 119.6
C46 C41 C42 118.67(15)
C46 C41 C4 119.87(13)
C42 C41 C4 121.46(14)
C43 C42 C41 120.55(16)
C43 C42 H42A 119.7
C41 C42 H42A 119.7
C44 C43 C42 120.23(17)
C44 C43 H43A 119.9
C42 C43 H43A 119.9
C43 C44 C45 119.74(18)
C43 C44 H44A 120.1
C45 C44 H44A 120.1
C44 C45 C46 120.16(18)
C44 C45 H45A 119.9
C46 C45 H45A 119.9
C45 C46 C41 120.61(16)
C45 C46 H46A 119.7
C41 C46 H46A 119.7
C52 C51 C56 117.70(14)
C52 C51 C5 120.85(14)
C56 C51 C5 121.32(14)
C51 C52 C53 120.69(16)
C51 C52 H52A 119.7
C53 C52 H52A 119.7
C54 C53 C52 120.53(18)
C54 C53 H53A 119.7
C52 C53 H53A 119.7
C53 C54 C55 119.39(17)
C53 C54 H54A 120.3
C55 C54 H54A 120.3
C56 C55 C54 120.36(18)
C56 C55 H55A 119.8
C54 C55 H55A 119.8
C55 C56 C51 121.30(17)
C55 C56 H56A 119.3
C51 C56 H56A 119.3
C62 C61 C66 117.15(14)
C62 C61 B1 121.54(13)
C66 C61 B1 121.02(14)
C63 C62 C61 121.58(15)
C63 C62 H62A 119.2
C61 C62 H62A 119.2
C62 C63 C64 119.84(16)
C62 C63 H63A 120.1
C64 C63 H63A 120.1
C65 C64 C63 120.21(15)
C65 C64 H64A 119.9
C63 C64 H64A 119.9
C64 C65 C66 119.79(15)
C64 C65 H65A 120.1
C66 C65 H65A 120.1
C65 C66 C61 121.40(16)
C65 C66 H66A 119.3
C61 C66 H66A 119.3
N1 C101 C102 110.40(11)
N1 C101 C104 110.48(11)
C102 C101 C104 110.11(12)
N1 C101 C103 108.79(11)
C102 C101 C103 108.57(12)
C104 C101 C103 108.44(12)
C107 C102 C101 109.79(13)
C107 C102 H10I 109.7
C101 C102 H10I 109.7
C107 C102 H10J 109.7
C101 C102 H10J 109.7
H10I C102 H10J 108.2
C101 C103 C105 110.07(12)
C101 C103 H10G 109.6
C105 C103 H10G 109.6
C101 C103 H10H 109.6
C105 C103 H10H 109.6
H10G C103 H10H 108.2
C101 C104 C109 109.60(12)
C101 C104 H10A 109.8
C109 C104 H10A 109.8
C101 C104 H10B 109.8
C109 C104 H10B 109.8
H10A C104 H10B 108.2
C110 C105 C106 109.46(13)
C110 C105 C103 109.85(12)
C106 C105 C103 109.11(13)
C110 C105 H10M 109.5
C106 C105 H10M 109.5
C103 C105 H10M 109.5
C105 C106 C107 109.33(13)
C105 C106 H10E 109.8
C107 C106 H10E 109.8
C105 C106 H10F 109.8
C107 C106 H10F 109.8
H10E C106 H10F 108.3
C108 C107 C106 109.59(14)
C108 C107 C102 109.40(13)
C106 C107 C102 109.67(13)
C108 C107 H10L 109.4
C106 C107 H10L 109.4
C102 C107 H10L 109.4
C107 C108 C109 109.57(13)
C107 C108 H10C 109.8
C109 C108 H10C 109.8
C107 C108 H10D 109.8
C109 C108 H10D 109.8
H10C C108 H10D 108.2
C108 C109 C110 109.67(14)
C108 C109 C104 109.91(14)
C110 C109 C104 109.11(13)
C108 C109 H10K 109.4
C110 C109 H10K 109.4
C104 C109 H10K 109.4
C105 C110 C109 109.17(13)
C105 C110 H11A 109.8
C109 C110 H11A 109.8
C105 C110 H11B 109.8
C109 C110 H11B 109.8
H11A C110 H11B 108.3
N1 B1 C61 123.06(13)
N1 B1 C5 112.64(12)
C61 B1 C5 124.21(13)

loop_
_geom_bond_atom_site_label_1
_geom_bond_atom_site_label_2
_geom_bond_distance
O1 C1 1.2218(17)
N1 C1 1.3665(18)
N1 C101 1.4934(17)
N1 B1 1.4975(19)
C1 C2 1.5256(19)
C2 C3 1.351(2)
C2 C21 1.494(2)
C3 C31 1.493(2)
C3 C4 1.493(2)
C4 C5 1.352(2)
C4 C41 1.484(2)
C5 C51 1.488(2)
C5 B1 1.576(2)
C21 C26 1.391(2)
C21 C22 1.391(2)
C22 C23 1.384(2)
C22 H22A 0.9500
C23 C24 1.379(2)
C23 H23A 0.9500
C24 C25 1.380(2)
C24 H24A 0.9500
C25 C26 1.386(2)
C25 H25A 0.9500
C26 H26A 0.9500
C31 C32 1.388(2)
C31 C36 1.389(2)
C32 C33 1.384(2)
C32 H32A 0.9500
C33 C34 1.383(3)
C33 H33A 0.9500
C34 C35 1.378(3)
C34 H34A 0.9500
C35 C36 1.382(2)
C35 H35A 0.9500
C36 H36A 0.9500
C41 C46 1.386(2)
C41 C42 1.396(2)
C42 C43 1.381(3)
C42 H42A 0.9500
C43 C44 1.380(3)
C43 H43A 0.9500
C44 C45 1.383(3)
C44 H44A 0.9500
C45 C46 1.385(3)
C45 H45A 0.9500
C46 H46A 0.9500
C51 C52 1.391(2)
C51 C56 1.395(2)
C52 C53 1.392(2)
C52 H52A 0.9500
C53 C54 1.375(3)
C53 H53A 0.9500
C54 C55 1.379(3)
C54 H54A 0.9500
C55 C56 1.379(2)
C55 H55A 0.9500
C56 H56A 0.9500
C61 C62 1.401(2)
C61 C66 1.405(2)
C61 B1 1.550(2)
C62 C63 1.383(2)
C62 H62A 0.9500
C63 C64 1.383(2)
C63 H63A 0.9500
C64 C65 1.382(3)
C64 H64A 0.9500
C65 C66 1.386(2)
C65 H65A 0.9500
C66 H66A 0.9500
C101 C102 1.533(2)
C101 C104 1.535(2)
C101 C103 1.535(2)
C102 C107 1.532(2)
C102 H10I 0.9900
C102 H10J 0.9900
C103 C105 1.536(2)
C103 H10G 0.9900
C103 H10H 0.9900
C104 C109 1.536(2)
C104 H10A 0.9900
C104 H10B 0.9900
C105 C110 1.528(2)
C105 C106 1.530(2)
C105 H10M 1.0000
C106 C107 1.532(2)
C106 H10E 0.9900
C106 H10F 0.9900
C107 C108 1.524(2)
C107 H10L 1.0000
C108 C109 1.529(3)
C108 H10C 0.9900
C108 H10D 0.9900
C109 C110 1.532(2)
C109 H10K 1.0000
C110 H11A 0.9900
C110 H11B 0.9900

loop_
_geom_torsion_atom_site_label_1
_geom_torsion_atom_site_label_2
_geom_torsion_atom_site_label_3
_geom_torsion_atom_site_label_4
_geom_torsion
C101 N1 C1 O1 3.9(2)
B1 N1 C1 O1 -163.35(14)
C101 N1 C1 C2 -167.70(11)
B1 N1 C1 C2 25.03(16)
O1 C1 C2 C3 118.24(16)
N1 C1 C2 C3 -69.62(18)
O1 C1 C2 C21 -65.23(17)
N1 C1 C2 C21 106.92(13)
C21 C2 C3 C31 6.9(2)
C1 C2 C3 C31 -176.96(13)
C21 C2 C3 C4 -170.19(13)
C1 C2 C3 C4 6.0(2)
C2 C3 C4 C5 45.55(19)
C31 C3 C4 C5 -131.69(14)
C2 C3 C4 C41 -134.27(14)
C31 C3 C4 C41 48.50(17)
C41 C4 C5 C51 10.8(2)
C3 C4 C5 C51 -168.98(12)
C41 C4 C5 B1 179.13(13)
C3 C4 C5 B1 -0.67(18)
C3 C2 C21 C26 -124.50(16)
C1 C2 C21 C26 58.89(18)
C3 C2 C21 C22 57.7(2)
C1 C2 C21 C22 -118.94(14)
C26 C21 C22 C23 0.4(2)
C2 C21 C22 C23 178.32(14)
C21 C22 C23 C24 0.1(3)
C22 C23 C24 C25 -0.6(3)
C23 C24 C25 C26 0.5(3)
C24 C25 C26 C21 0.0(3)
C22 C21 C26 C25 -0.5(2)
C2 C21 C26 C25 -178.31(15)
C2 C3 C31 C32 53.5(2)
C4 C3 C31 C32 -129.23(15)
C2 C3 C31 C36 -126.97(16)
C4 C3 C31 C36 50.28(19)
C36 C31 C32 C33 1.2(2)
C3 C31 C32 C33 -179.28(15)
C31 C32 C33 C34 0.0(3)
C32 C33 C34 C35 -0.6(3)
C33 C34 C35 C36 0.0(3)
C34 C35 C36 C31 1.2(3)
C32 C31 C36 C35 -1.8(2)
C3 C31 C36 C35 178.66(15)
C5 C4 C41 C46 -137.27(17)
C3 C4 C41 C46 42.5(2)
C5 C4 C41 C42 43.2(2)
C3 C4 C41 C42 -136.98(15)
C46 C41 C42 C43 2.2(3)
C4 C41 C42 C43 -178.29(16)
C41 C42 C43 C44 -0.6(3)
C42 C43 C44 C45 -0.8(4)
C43 C44 C45 C46 0.6(4)
C44 C45 C46 C41 1.1(4)
C42 C41 C46 C45 -2.5(3)
C4 C41 C46 C45 178.01(19)
C4 C5 C51 C52 -143.91(15)
B1 C5 C51 C52 48.31(19)
C4 C5 C51 C56 40.3(2)
B1 C5 C51 C56 -127.46(15)
C56 C51 C52 C53 -1.9(2)
C5 C51 C52 C53 -177.84(15)
C51 C52 C53 C54 1.2(3)
C52 C53 C54 C55 0.3(3)
C53 C54 C55 C56 -0.9(3)
C54 C55 C56 C51 0.1(3)
C52 C51 C56 C55 1.3(2)
C5 C51 C56 C55 177.17(15)
C66 C61 C62 C63 0.9(2)
B1 C61 C62 C63 174.76(14)
C61 C62 C63 C64 1.1(2)
C62 C63 C64 C65 -1.9(3)
C63 C64 C65 C66 0.8(3)
C64 C65 C66 C61 1.3(3)
C62 C61 C66 C65 -2.1(2)
B1 C61 C66 C65 -175.97(15)
C1 N1 C101 C102 60.75(16)
B1 N1 C101 C102 -133.88(14)
C1 N1 C101 C104 -61.29(17)
B1 N1 C101 C104 104.09(15)
C1 N1 C101 C103 179.79(12)
B1 N1 C101 C103 -14.83(18)
N1 C101 C102 C107 178.98(11)
C104 C101 C102 C107 -58.77(16)
C103 C101 C102 C107 59.81(15)
N1 C101 C103 C105 179.72(12)
C102 C101 C103 C105 -60.10(15)
C104 C101 C103 C105 59.52(15)
N1 C101 C104 C109 -179.82(12)
C102 C101 C104 C109 57.97(16)
C103 C101 C104 C109 -60.69(16)
C101 C103 C105 C110 -59.52(17)
C101 C103 C105 C106 60.48(16)
C110 C105 C106 C107 60.36(16)
C103 C105 C106 C107 -59.88(16)
C105 C106 C107 C108 -60.01(17)
C105 C106 C107 C102 60.10(17)
C101 C102 C107 C108 59.90(17)
C101 C102 C107 C106 -60.33(17)
C106 C107 C108 C109 59.69(17)
C102 C107 C108 C109 -60.59(18)
C107 C108 C109 C110 -59.76(17)
C107 C108 C109 C104 60.20(17)
C101 C104 C109 C108 -58.66(17)
C101 C104 C109 C110 61.64(17)
C106 C105 C110 C109 -60.28(17)
C103 C105 C110 C109 59.50(17)
C108 C109 C110 C105 59.94(17)
C104 C109 C110 C105 -60.51(18)
C1 N1 B1 C61 -114.78(15)
C101 N1 B1 C61 78.66(18)
C1 N1 B1 C5 61.91(16)
C101 N1 B1 C5 -104.65(15)
C62 C61 B1 N1 10.4(2)
C66 C61 B1 N1 -175.97(13)
C62 C61 B1 C5 -165.86(14)
C66 C61 B1 C5 7.7(2)
C4 C5 B1 N1 -81.24(16)
C51 C5 B1 N1 87.81(15)
C4 C5 B1 C61 95.41(17)
C51 C5 B1 C61 -95.54(17)

loop_
_platon_squeeze_void_nr
_platon_squeeze_void_average_x
_platon_squeeze_void_average_y
_platon_squeeze_void_average_z
_platon_squeeze_void_volume
_platon_squeeze_void_count_electrons
_platon_squeeze_void_content
1 0.500 0.500 0.500 426 75 ' '
